data_7019599
loop_
_publ_author_name
'Dey, Sandeep Kumar'
'Das, Gopal'

_publ_section_title
;
 Selective inclusion of PO(4)(3-) within persistent dimeric capsules of a
 tris(thiourea) receptor and evidence of cation/solvent sealed
 unimolecular capsules.
;
_journal_issue 29
_journal_name_full 'Dalton transactions (Cambridge, England : 2003)'
_journal_page_first 8960
_journal_page_last 8972
_journal_paper_doi 10.1039/c2dt30687e
_journal_volume 41
_journal_year 2012
_chemical_formula_moiety 'C27 H31 N10 O6 S3, C3 H7 N O, Cl'
_chemical_formula_sum 'C30 H38 Cl N11 O7 S3'
_chemical_formula_weight 796.37
_chemical_name_systematic
;
?
;
_space_group_IT_number 1
_symmetry_cell_setting triclinic
_symmetry_space_group_name_Hall 'P 1'
_symmetry_space_group_name_H-M 'P 1'
_atom_sites_solution_hydrogens geom
_atom_sites_solution_primary direct
_atom_sites_solution_secondary difmap
_audit_creation_method SHELXL-97
_cell_angle_alpha 98.535(3)
_cell_angle_beta 98.527(2)
_cell_angle_gamma 97.221(2)
_cell_formula_units_Z 1
_cell_length_a 8.2973(3)
_cell_length_b 9.0007(4)
_cell_length_c 12.7365(5)
_cell_measurement_reflns_used 5121
_cell_measurement_temperature 298(2)
_cell_measurement_theta_max 18.62
_cell_measurement_theta_min 2.36
_cell_volume 919.58(6)
_computing_cell_refinement 'Bruker SMART'
_computing_data_collection 'Bruker SMART'
_computing_data_reduction 'Bruker SAINT'
_computing_molecular_graphics 'Bruker SHELXTL'
_computing_publication_material 'Mercury 2.3'
_computing_structure_refinement 'SHELXL-97 (Sheldrick, 1997)'
_computing_structure_solution 'SHELXS-97 (Sheldrick, 1990)'
_diffrn_ambient_temperature 298(2)
_diffrn_measured_fraction_theta_full 0.984
_diffrn_measured_fraction_theta_max 0.984
_diffrn_measurement_device_type 'CCD area detector'
_diffrn_measurement_method 'phi and omega scans'
_diffrn_radiation_monochromator graphite
_diffrn_radiation_source 'fine-focus sealed tube'
_diffrn_radiation_type MoK\a
_diffrn_radiation_wavelength 0.71073
_diffrn_reflns_av_R_equivalents 0.0472
_diffrn_reflns_av_sigmaI/netI 0.0450
_diffrn_reflns_limit_h_max 10
_diffrn_reflns_limit_h_min -11
_diffrn_reflns_limit_k_max 11
_diffrn_reflns_limit_k_min -12
_diffrn_reflns_limit_l_max 17
_diffrn_reflns_limit_l_min -16
_diffrn_reflns_number 13809
_diffrn_reflns_theta_full 28.38
_diffrn_reflns_theta_max 28.38
_diffrn_reflns_theta_min 1.64
_exptl_absorpt_coefficient_mu 0.336
_exptl_absorpt_correction_T_max 0.898
_exptl_absorpt_correction_T_min 0.851
_exptl_absorpt_correction_type multi-scan
_exptl_absorpt_process_details SADABS
_exptl_crystal_colour colorless
_exptl_crystal_density_diffrn 1.438
_exptl_crystal_density_method 'not measured'
_exptl_crystal_description block
_exptl_crystal_F_000 416
_exptl_crystal_size_max 0.52
_exptl_crystal_size_mid 0.40
_exptl_crystal_size_min 0.32
_refine_diff_density_max 0.284
_refine_diff_density_min -0.217
_refine_diff_density_rms 0.048
_refine_ls_abs_structure_details 'Flack H D (1983), Acta Cryst. A39, 876-881'
_refine_ls_abs_structure_Flack -0.03(5)
_refine_ls_extinction_method none
_refine_ls_goodness_of_fit_ref 0.972
_refine_ls_hydrogen_treatment none
_refine_ls_matrix_type full
_refine_ls_number_parameters 499
_refine_ls_number_reflns 4525
_refine_ls_number_restraints 3
_refine_ls_restrained_S_all 0.971
_refine_ls_R_factor_all 0.0555
_refine_ls_R_factor_gt 0.0481
_refine_ls_shift/su_max 0.001
_refine_ls_shift/su_mean 0.000
_refine_ls_structure_factor_coef Fsqd
_refine_ls_weighting_details 'calc w=1/[\s^2^(Fo^2^)+(0.0764P)^2^+0.0000P] where P=(Fo^2^+2Fc^2^)/3'
_refine_ls_weighting_scheme calc
_refine_ls_wR_factor_gt 0.1146
_refine_ls_wR_factor_ref 0.1201
_reflns_number_gt 3422
_reflns_number_total 4525
_reflns_threshold_expression >2sigma(I)
_cod_data_source_file c2dt30687e.txt
_cod_data_source_block chloride
_cod_depositor_comments
;
The following automatic conversions were performed:

'_symmetry_cell_setting' value 'Triclinic' changed to 'triclinic'
according to /home/saulius/struct/CIF-dictionaries/cif_core.dic
dictionary named 'cif_core.dic' version 2.4.1 from 2010-06-29.

Automatic conversion script
Id: cif_fix_values 1891 2012-01-12 08:04:46Z andrius 
;
_cod_original_sg_symbol_H-M P1
_cod_database_code 7019599

loop_
_symmetry_equiv_pos_as_xyz
'x, y, z'

loop_
_atom_site_label
_atom_site_type_symbol
_atom_site_fract_x
_atom_site_fract_y
_atom_site_fract_z
_atom_site_U_iso_or_equiv
_atom_site_adp_type
_atom_site_occupancy
_atom_site_symmetry_multiplicity
_atom_site_calc_flag
_atom_site_refinement_flags
S3 S 0.29037(9) 1.05874(10) 0.63540(7) 0.0520(2) Uani 1 1 d .
Cl1 Cl 0.83584(8) 0.75201(8) 0.63978(6) 0.05032(19) Uani 1 1 d .
S2 S 0.42258(9) 0.53904(10) 0.70619(8) 0.0601(2) Uani 1 1 d .
C28 C 0.7192(7) 0.7536(6) 1.0877(4) 0.0801(12) Uani 1 1 d .
H28A H 0.7583 0.8574 1.0840 0.120 Uiso 1 1 calc R
H28B H 0.7861 0.7225 1.1463 0.120 Uiso 1 1 calc R
H28C H 0.6068 0.7445 1.0990 0.120 Uiso 1 1 calc R
C29 C 0.6929(7) 0.4946(5) 0.9822(4) 0.0839(13) Uani 1 1 d .
H29A H 0.7024 0.4445 0.9119 0.126 Uiso 1 1 calc R
H29B H 0.5829 0.4680 0.9953 0.126 Uiso 1 1 calc R
H29C H 0.7698 0.4633 1.0355 0.126 Uiso 1 1 calc R
N11 N 0.7288(3) 0.6581(3) 0.9880(2) 0.0526(6) Uani 1 1 d .
C30 C 0.7692(3) 0.7180(4) 0.9053(3) 0.0481(7) Uani 1 1 d .
H30 H 0.7758 0.6517 0.8432 0.058 Uiso 1 1 calc R
O7 O 0.7988(3) 0.8550(3) 0.9041(2) 0.0634(6) Uani 1 1 d .
N1 N 0.3084(2) 1.0298(3) 0.8932(2) 0.0353(5) Uani 1 1 d .
C3 C -0.0581(3) 1.1884(3) 0.7266(2) 0.0376(6) Uani 1 1 d .
C2 C 0.0543(3) 1.1565(3) 0.9121(2) 0.0403(6) Uani 1 1 d .
H2A H 0.0093 1.0879 0.9561 0.048 Uiso 1 1 calc R
H2B H 0.0225 1.2552 0.9336 0.048 Uiso 1 1 calc R
C5 C -0.2808(4) 1.2533(4) 0.5208(3) 0.0537(8) Uani 1 1 d .
H5 H -0.2752 1.3295 0.5797 0.064 Uiso 1 1 calc R
C4 C -0.1971(3) 1.1319(3) 0.5310(2) 0.0390(6) Uani 1 1 d .
C9 C -0.2059(4) 1.0186(4) 0.4412(3) 0.0525(7) Uani 1 1 d .
H9 H -0.1478 0.9376 0.4474 0.063 Uiso 1 1 calc R
C1 C 0.2408(3) 1.1711(3) 0.9336(2) 0.0396(6) Uani 1 1 d .
H1A H 0.2857 1.2534 0.9001 0.048 Uiso 1 1 calc R
H1B H 0.2788 1.1988 1.0107 0.048 Uiso 1 1 calc R
C7 C -0.3804(4) 1.1471(4) 0.3363(3) 0.0498(7) Uani 1 1 d .
C6 C -0.3730(5) 1.2616(4) 0.4227(3) 0.0623(9) Uani 1 1 d .
H6 H -0.4294 1.3434 0.4150 0.075 Uiso 1 1 calc R
C8 C -0.2988(4) 1.0257(4) 0.3447(3) 0.0521(8) Uani 1 1 d .
H8 H -0.3063 0.9492 0.2857 0.063 Uiso 1 1 calc R
N2 N -0.0165(3) 1.1004(3) 0.7999(2) 0.0388(5) Uani 1 1 d .
N3 N -0.1097(3) 1.1025(3) 0.6263(2) 0.0467(6) Uani 1 1 d .
N4 N -0.4795(4) 1.1524(4) 0.2328(3) 0.0690(9) Uani 1 1 d .
O2 O -0.5131(4) 1.0379(4) 0.1656(2) 0.0840(9) Uani 1 1 d .
O1 O -0.5231(7) 1.2708(5) 0.2160(3) 0.1297(18) Uani 1 1 d .
S1 S -0.04389(12) 1.37555(9) 0.75501(7) 0.0616(3) Uani 1 1 d .
C12 C 0.2520(3) 0.6180(3) 0.6860(2) 0.0374(6) Uani 1 1 d .
C13 C 0.1216(3) 0.4976(3) 0.4962(2) 0.0389(6) Uani 1 1 d .
C10 C 0.2389(3) 0.8901(3) 0.9335(2) 0.0414(6) Uani 1 1 d .
H10A H 0.1199 0.8832 0.9243 0.050 Uiso 1 1 calc R
H10B H 0.2805 0.9006 1.0099 0.050 Uiso 1 1 calc R
C18 C 0.0041(4) 0.5244(4) 0.4131(3) 0.0526(8) Uani 1 1 d .
H18 H -0.0460 0.6110 0.4233 0.063 Uiso 1 1 calc R
C11 C 0.2821(4) 0.7441(4) 0.8757(3) 0.0487(7) Uani 1 1 d .
H11A H 0.4007 0.7525 0.8802 0.058 Uiso 1 1 calc R
H11B H 0.2457 0.6599 0.9103 0.058 Uiso 1 1 calc R
C16 C 0.0393(4) 0.3013(4) 0.3022(3) 0.0515(8) Uani 1 1 d .
C14 C 0.1988(4) 0.3690(4) 0.4783(3) 0.0528(8) Uani 1 1 d .
H14 H 0.2779 0.3488 0.5320 0.063 Uiso 1 1 calc R
C15 C 0.1570(5) 0.2722(4) 0.3805(3) 0.0619(9) Uani 1 1 d .
H15 H 0.2089 0.1872 0.3678 0.074 Uiso 1 1 calc R
C17 C -0.0389(4) 0.4259(4) 0.3168(3) 0.0551(8) Uani 1 1 d .
H17 H -0.1192 0.4435 0.2628 0.066 Uiso 1 1 calc R
N6 N 0.1478(3) 0.6031(3) 0.5905(2) 0.0417(5) Uani 1 1 d .
N5 N 0.2037(3) 0.7149(3) 0.7636(2) 0.0402(5) Uani 1 1 d .
N7 N -0.0073(5) 0.1940(4) 0.1999(3) 0.0717(9) Uani 1 1 d .
O4 O -0.1256(5) 0.2138(4) 0.1354(3) 0.0962(11) Uani 1 1 d .
O3 O 0.0686(6) 0.0881(4) 0.1837(3) 0.1112(13) Uani 1 1 d .
C21 C 0.4517(3) 0.9637(3) 0.6467(2) 0.0382(6) Uani 1 1 d .
C22 C 0.4116(3) 0.8033(3) 0.4621(2) 0.0403(6) Uani 1 1 d .
C20 C 0.5734(3) 1.1069(4) 0.8280(3) 0.0470(7) Uani 1 1 d .
H20A H 0.5216 1.1884 0.8020 0.056 Uiso 1 1 calc R
H20B H 0.6891 1.1458 0.8541 0.056 Uiso 1 1 calc R
C23 C 0.2903(4) 0.8665(4) 0.4030(3) 0.0539(8) Uani 1 1 d .
H23 H 0.2513 0.9513 0.4353 0.065 Uiso 1 1 calc R
C24 C 0.2281(5) 0.8041(5) 0.2971(3) 0.0607(9) Uani 1 1 d .
H24 H 0.1473 0.8464 0.2579 0.073 Uiso 1 1 calc R
C27 C 0.4691(4) 0.6782(4) 0.4112(3) 0.0527(8) Uani 1 1 d .
H27 H 0.5506 0.6356 0.4494 0.063 Uiso 1 1 calc R
C26 C 0.4079(5) 0.6158(4) 0.3049(3) 0.0584(8) Uani 1 1 d .
H26 H 0.4482 0.5327 0.2713 0.070 Uiso 1 1 calc R
C19 C 0.4951(3) 1.0614(4) 0.9198(3) 0.0458(7) Uani 1 1 d .
H19A H 0.5278 1.1421 0.9818 0.055 Uiso 1 1 calc R
H19B H 0.5358 0.9711 0.9392 0.055 Uiso 1 1 calc R
C25 C 0.2862(4) 0.6791(4) 0.2498(3) 0.0525(7) Uani 1 1 d .
N9 N 0.4859(3) 0.8588(3) 0.5682(2) 0.0423(5) Uani 1 1 d .
N8 N 0.5598(3) 0.9831(3) 0.7393(2) 0.0468(6) Uani 1 1 d .
N10 N 0.2167(5) 0.6104(5) 0.1387(3) 0.0715(9) Uani 1 1 d .
O5 O 0.1017(5) 0.6631(5) 0.0924(3) 0.1020(12) Uani 1 1 d .
O6 O 0.2783(6) 0.5088(6) 0.0946(3) 0.1208(16) Uani 1 1 d .
H1N H 0.276(4) 1.023(4) 0.833(3) 0.052(10) Uiso 1 1 d .
H3N H -0.090(6) 1.014(7) 0.622(4) 0.091(16) Uiso 1 1 d .
H2N H -0.048(4) 1.016(5) 0.788(3) 0.050(10) Uiso 1 1 d .
H6N H 0.071(7) 0.654(6) 0.601(4) 0.091(16) Uiso 1 1 d .
H5N H 0.091(5) 0.721(4) 0.754(3) 0.046(9) Uiso 1 1 d .
H9N H 0.564(4) 0.819(4) 0.588(3) 0.036(8) Uiso 1 1 d .
H8N H 0.622(5) 0.922(5) 0.742(4) 0.064(12) Uiso 1 1 d .

loop_
_atom_site_aniso_label
_atom_site_aniso_U_11
_atom_site_aniso_U_22
_atom_site_aniso_U_33
_atom_site_aniso_U_23
_atom_site_aniso_U_13
_atom_site_aniso_U_12
S3 0.0543(4) 0.0637(5) 0.0483(4) 0.0129(4) 0.0159(3) 0.0353(4)
Cl1 0.0431(3) 0.0530(4) 0.0552(5) 0.0026(3) 0.0038(3) 0.0219(3)
S2 0.0434(4) 0.0602(5) 0.0694(6) -0.0064(4) -0.0087(4) 0.0227(3)
C28 0.111(3) 0.074(3) 0.054(3) -0.001(2) 0.014(2) 0.021(2)
C29 0.111(3) 0.050(2) 0.094(3) 0.012(2) 0.026(3) 0.012(2)
N11 0.0595(15) 0.0436(14) 0.0523(17) 0.0023(12) 0.0047(12) 0.0108(11)
C30 0.0394(14) 0.0473(16) 0.0529(19) -0.0029(14) 0.0010(12) 0.0097(11)
O7 0.0718(15) 0.0459(12) 0.0697(17) 0.0073(12) 0.0074(12) 0.0072(11)
N1 0.0314(10) 0.0438(12) 0.0269(12) -0.0005(9) -0.0012(8) 0.0068(8)
C3 0.0293(11) 0.0444(14) 0.0368(15) 0.0005(12) 0.0049(10) 0.0057(10)
C2 0.0363(12) 0.0475(15) 0.0354(15) -0.0026(12) 0.0049(10) 0.0125(10)
C5 0.069(2) 0.0500(17) 0.0404(17) -0.0021(14) 0.0002(14) 0.0236(15)
C4 0.0389(13) 0.0420(14) 0.0344(14) 0.0018(11) 0.0056(10) 0.0054(10)
C9 0.0666(19) 0.0506(17) 0.0399(17) 0.0015(14) 0.0038(13) 0.0209(14)
C1 0.0366(12) 0.0407(14) 0.0359(14) -0.0046(11) -0.0024(10) 0.0078(10)
C7 0.0567(17) 0.0562(18) 0.0352(16) 0.0075(14) 0.0002(12) 0.0131(14)
C6 0.081(2) 0.0555(19) 0.049(2) 0.0044(16) -0.0046(16) 0.0307(17)
C8 0.0665(19) 0.0528(18) 0.0343(16) -0.0003(14) 0.0063(13) 0.0100(15)
N2 0.0352(11) 0.0387(12) 0.0379(13) -0.0024(10) -0.0013(8) 0.0080(9)
N3 0.0536(14) 0.0466(14) 0.0369(13) -0.0029(11) -0.0026(10) 0.0196(11)
N4 0.081(2) 0.080(2) 0.0444(17) 0.0086(17) -0.0049(14) 0.0287(18)
O2 0.104(2) 0.091(2) 0.0445(16) -0.0078(15) -0.0163(14) 0.0234(17)
O1 0.203(5) 0.104(3) 0.073(2) 0.000(2) -0.044(3) 0.083(3)
S1 0.0894(6) 0.0379(4) 0.0491(5) 0.0029(3) 0.0004(4) -0.0037(4)
C12 0.0324(12) 0.0314(12) 0.0453(16) 0.0033(11) 0.0012(10) 0.0037(9)
C13 0.0389(13) 0.0367(13) 0.0398(15) 0.0031(12) 0.0079(10) 0.0033(10)
C10 0.0441(14) 0.0423(14) 0.0341(15) 0.0030(12) 0.0003(11) 0.0043(11)
C18 0.0574(17) 0.0516(18) 0.0466(18) -0.0008(14) 0.0013(13) 0.0198(14)
C11 0.0554(17) 0.0445(15) 0.0406(17) 0.0020(13) -0.0089(12) 0.0122(13)
C16 0.0678(19) 0.0435(16) 0.0405(17) -0.0007(13) 0.0122(14) 0.0039(14)
C14 0.0615(18) 0.0411(15) 0.052(2) 0.0015(14) -0.0011(14) 0.0149(13)
C15 0.083(2) 0.0367(15) 0.064(2) -0.0017(15) 0.0083(18) 0.0207(15)
C17 0.0632(19) 0.060(2) 0.0392(17) 0.0000(15) 0.0021(13) 0.0161(15)
N6 0.0395(12) 0.0424(13) 0.0419(14) 0.0020(11) 0.0007(10) 0.0145(10)
N5 0.0385(12) 0.0394(12) 0.0380(13) -0.0005(10) -0.0051(9) 0.0103(9)
N7 0.103(3) 0.0560(18) 0.051(2) -0.0068(15) 0.0150(18) 0.0067(17)
O4 0.122(3) 0.106(3) 0.0475(18) -0.0166(17) -0.0056(17) 0.026(2)
O3 0.173(4) 0.072(2) 0.077(2) -0.0271(17) -0.004(2) 0.054(2)
C21 0.0316(12) 0.0361(13) 0.0489(16) 0.0076(12) 0.0107(10) 0.0079(10)
C22 0.0383(13) 0.0383(13) 0.0456(17) 0.0079(12) 0.0100(11) 0.0071(10)
C20 0.0336(13) 0.0484(16) 0.0529(19) -0.0075(14) 0.0076(12) 0.0025(11)
C23 0.0605(18) 0.0535(18) 0.0488(19) 0.0049(15) 0.0036(14) 0.0238(14)
C24 0.066(2) 0.068(2) 0.051(2) 0.0134(17) 0.0015(15) 0.0252(17)
C27 0.0580(18) 0.0478(17) 0.0517(19) -0.0001(15) 0.0040(14) 0.0222(14)
C26 0.070(2) 0.0530(18) 0.053(2) 0.0005(16) 0.0129(16) 0.0186(16)
C19 0.0287(12) 0.0546(17) 0.0479(17) -0.0012(14) -0.0035(10) 0.0065(11)
C25 0.0624(19) 0.0519(17) 0.0422(17) 0.0074(14) 0.0081(14) 0.0063(14)
N9 0.0381(12) 0.0439(13) 0.0454(14) 0.0012(11) 0.0053(10) 0.0181(10)
N8 0.0367(12) 0.0506(15) 0.0501(16) -0.0053(12) 0.0054(10) 0.0143(11)
N10 0.084(2) 0.081(2) 0.0466(19) 0.0040(17) 0.0071(16) 0.0134(18)
O5 0.100(2) 0.142(3) 0.0566(19) -0.002(2) -0.0123(16) 0.041(2)
O6 0.171(4) 0.123(3) 0.060(2) -0.024(2) -0.008(2) 0.071(3)

loop_
_atom_type_symbol
_atom_type_description
_atom_type_scat_dispersion_real
_atom_type_scat_dispersion_imag
_atom_type_scat_source
C C 0.0033 0.0016 'International Tables Vol C Tables 4.2.6.8 and 6.1.1.4'
H H 0.0000 0.0000 'International Tables Vol C Tables 4.2.6.8 and 6.1.1.4'
N N 0.0061 0.0033 'International Tables Vol C Tables 4.2.6.8 and 6.1.1.4'
O O 0.0106 0.0060 'International Tables Vol C Tables 4.2.6.8 and 6.1.1.4'
Cl Cl 0.1484 0.1585 'International Tables Vol C Tables 4.2.6.8 and 6.1.1.4'
S S 0.1246 0.1234 'International Tables Vol C Tables 4.2.6.8 and 6.1.1.4'

loop_
_geom_angle_atom_site_label_1
_geom_angle_atom_site_label_2
_geom_angle_atom_site_label_3
_geom_angle
C30 N11 C28 120.8(3)
C30 N11 C29 121.5(3)
C28 N11 C29 117.8(4)
O7 C30 N11 124.9(3)
C1 N1 C10 114.0(2)
C1 N1 C19 108.8(2)
C10 N1 C19 112.1(2)
N2 C3 N3 110.9(3)
N2 C3 S1 123.9(2)
N3 C3 S1 125.2(2)
N2 C2 C1 113.0(2)
C4 C5 C6 119.9(3)
C5 C4 N3 126.2(3)
C5 C4 C9 119.3(3)
N3 C4 C9 114.3(3)
C8 C9 C4 120.8(3)
N1 C1 C2 114.7(2)
C8 C7 C6 121.9(3)
C8 C7 N4 118.0(3)
C6 C7 N4 120.1(3)
C7 C6 C5 119.3(3)
C7 C8 C9 118.8(3)
C3 N2 C2 124.9(2)
C3 N3 C4 132.7(3)
O1 N4 O2 122.1(4)
O1 N4 C7 119.1(3)
O2 N4 C7 118.8(4)
N5 C12 N6 110.6(3)
N5 C12 S2 123.3(2)
N6 C12 S2 125.9(2)
N6 C13 C14 126.3(3)
N6 C13 C18 115.3(3)
C14 C13 C18 118.4(3)
N1 C10 C11 113.2(2)
C17 C18 C13 121.5(3)
N5 C11 C10 110.3(2)
C15 C16 C17 122.0(3)
C15 C16 N7 119.2(3)
C17 C16 N7 118.8(3)
C15 C14 C13 119.6(3)
C16 C15 C14 120.1(3)
C16 C17 C18 118.4(3)
C12 N6 C13 132.7(3)
C12 N5 C11 123.5(3)
O3 N7 O4 122.9(4)
O3 N7 C16 119.2(4)
O4 N7 C16 117.9(4)
N8 C21 N9 113.1(3)
N8 C21 S3 121.5(2)
N9 C21 S3 125.4(2)
C27 C22 N9 116.2(3)
C27 C22 C23 118.4(3)
N9 C22 C23 125.3(3)
N8 C20 C19 113.1(3)
C24 C23 C22 120.4(3)
C25 C24 C23 119.5(3)
C26 C27 C22 121.4(3)
C25 C26 C27 118.6(3)
C20 C19 N1 112.9(3)
C24 C25 C26 121.6(3)
C24 C25 N10 119.5(3)
C26 C25 N10 118.9(3)
C21 N9 C22 133.4(3)
C21 N8 C20 124.7(3)
O6 N10 O5 122.8(4)
O6 N10 C25 119.0(4)
O5 N10 C25 118.2(4)

loop_
_geom_bond_atom_site_label_1
_geom_bond_atom_site_label_2
_geom_bond_distance
S3 C21 1.677(3)
S2 C12 1.665(3)
C28 N11 1.443(5)
C29 N11 1.452(5)
N11 C30 1.320(5)
C30 O7 1.229(4)
N1 C1 1.506(4)
N1 C10 1.508(4)
N1 C19 1.517(3)
C3 N2 1.346(4)
C3 N3 1.369(4)
C3 S1 1.655(3)
C2 N2 1.451(4)
C2 C1 1.516(4)
C5 C4 1.378(5)
C5 C6 1.381(5)
C4 N3 1.396(4)
C4 C9 1.402(4)
C9 C8 1.365(5)
C7 C8 1.365(5)
C7 C6 1.379(5)
C7 N4 1.458(4)
N4 O1 1.206(5)
N4 O2 1.211(5)
C12 N5 1.360(4)
C12 N6 1.362(4)
C13 N6 1.387(4)
C13 C14 1.398(4)
C13 C18 1.399(5)
C10 C11 1.519(4)
C18 C17 1.373(5)
C11 N5 1.449(4)
C16 C15 1.367(5)
C16 C17 1.367(5)
C16 N7 1.471(4)
C14 C15 1.380(5)
N7 O3 1.216(5)
N7 O4 1.232(5)
C21 N8 1.346(4)
C21 N9 1.358(4)
C22 C27 1.388(4)
C22 N9 1.389(4)
C22 C23 1.397(4)
C20 N8 1.444(4)
C20 C19 1.503(5)
C23 C24 1.377(5)
C24 C25 1.372(5)
C27 C26 1.380(5)
C26 C25 1.375(5)
C25 N10 1.458(5)
N10 O6 1.210(6)
N10 O5 1.230(5)
